data_9014852
loop_
_publ_author_name
'Mairesse, G.'
'Barbier, P.'
'Wignacourt, J.'
'Rubbens, A.'
'Wallart, F.'

_publ_section_title
;
 X-ray, Raman, infrared, and nuclear magnetic resonance studies of the
 crystal structure of ammonium tetrachloroaluminate, N H4 Al Cl4
 _cod_database_code 1004065
;
_journal_name_full 'Canadian Journal of Chemistry'
_journal_page_first 764
_journal_page_last 771
_journal_paper_doi 10.1139/v78-127
_journal_volume 56
_journal_year 1978
_chemical_formula_sum 'Al Cl4 N'
_space_group_IT_number 62
_symmetry_space_group_name_Hall '-P 2ac 2n'
_symmetry_space_group_name_H-M 'P n m a'
_cell_angle_alpha 90
_cell_angle_beta 90
_cell_angle_gamma 90
_cell_length_a 11.022
_cell_length_b 7.072
_cell_length_c 9.257
_cell_formula_units_Z 4
_cell_volume 721.561
_database_code_amcsd 0012165
_exptl_crystal_density_diffrn 1.683
_cod_duplicate_entry 1004065
_cod_database_code 9014852
_amcsd_formula_title 'Al Cl4 H4 N'

loop_
_space_group_symop_operation_xyz
x,y,z
x,1/2-y,z
-x,1/2+y,-z
1/2-x,1/2+y,1/2+z
1/2+x,1/2-y,1/2-z
1/2+x,y,1/2-z
1/2-x,-y,1/2+z
-x,-y,-z

loop_
_atom_site_label
_atom_site_fract_x
_atom_site_fract_y
_atom_site_fract_z
_atom_site_attached_hydrogens
Al1 0.56652 0.25000 0.68838 0
Cl1 0.71891 0.25000 0.54944 0
Cl2 0.40057 0.25000 0.57645 0
Cl3 0.57686 0.00746 0.82357 0
N1 0.68464 0.25000 0.17485 4

loop_
_cod_related_entry_id
_cod_related_entry_database
_cod_related_entry_code
1 AMCSD 0012165
